data_4108553
loop_
_publ_author_name
'Robert E. Bachman'
'Sheri A. Bodolosky-Bettis'
'Chelsea J. Pyle'
'Margaret Anne Gray'

_publ_contact_author_address
;Department of Chemistry, The University of the South,
 735 University Ave., Sewanee, TN 37383
;
_publ_contact_author_name 'Robert E. Bachman'
_publ_section_title
;
 Reversible Oxidative Addition and Reductive Elimination of Fluorinated
 Disulfides at Gold(I) Thiolate Complexes: A New Ligand Exchange Mechanism
;
_journal_name_full 'Journal of the American Chemical Society'
_journal_page_first 14303
_journal_page_last 14310
_journal_paper_doi 10.1021/ja805266r
_journal_volume 130
_journal_year 2008
_chemical_formula_sum 'C34 H24 Au F16 N O S4'
_chemical_formula_weight 1091.75
_chemical_name_systematic
; 
 ? 
;
_space_group_IT_number 11
_symmetry_cell_setting monoclinic
_symmetry_space_group_name_Hall '-P 2yb'
_symmetry_space_group_name_H-M 'P 1 21/m 1'
_atom_sites_solution_hydrogens geom
_atom_sites_solution_primary direct
_atom_sites_solution_secondary difmap
_audit_creation_method SHELXL-97
_cell_angle_alpha 90.00
_cell_angle_beta 92.1710(10)
_cell_angle_gamma 90.00
_cell_formula_units_Z 2
_cell_length_a 10.2038(8)
_cell_length_b 19.3075(15)
_cell_length_c 10.2546(8)
_cell_measurement_reflns_used 8192
_cell_measurement_temperature 173(2)
_cell_volume 2018.8(3)
_computing_cell_refinement 'Bruker SMART'
_computing_data_collection 'Bruker SMART'
_computing_data_reduction 'Bruker SHELXTL'
_computing_molecular_graphics 'Bruker SHELXTL'
_computing_publication_material 'Bruker SHELXTL'
_computing_structure_refinement 'SHELXL-97 (Sheldrick, 1997)'
_computing_structure_solution 'SHELXS-97 (Sheldrick, 1990)'
_diffrn_ambient_temperature 173(2)
_diffrn_measured_fraction_theta_full 0.974
_diffrn_measured_fraction_theta_max 0.974
_diffrn_measurement_device_type 'CCD area detector'
_diffrn_measurement_method 'phi and omega scans'
_diffrn_radiation_monochromator graphite
_diffrn_radiation_source 'fine-focus sealed tube'
_diffrn_radiation_type MoK\a
_diffrn_radiation_wavelength 0.71073
_diffrn_reflns_av_R_equivalents 0.0622
_diffrn_reflns_av_sigmaI/netI 0.0645
_diffrn_reflns_limit_h_max 13
_diffrn_reflns_limit_h_min -13
_diffrn_reflns_limit_k_max 25
_diffrn_reflns_limit_k_min -25
_diffrn_reflns_limit_l_max 13
_diffrn_reflns_limit_l_min -13
_diffrn_reflns_number 22519
_diffrn_reflns_theta_full 28.31
_diffrn_reflns_theta_max 28.31
_diffrn_reflns_theta_min 1.99
_exptl_absorpt_coefficient_mu 3.954
_exptl_absorpt_correction_T_max 0.3643
_exptl_absorpt_correction_T_min 0.3302
_exptl_absorpt_correction_type multi-scan
_exptl_absorpt_process_details 'Blessing 1995'
_exptl_crystal_colour red
_exptl_crystal_density_diffrn 1.796
_exptl_crystal_description block
_exptl_crystal_F_000 1060
_exptl_crystal_size_max 0.36
_exptl_crystal_size_mid 0.32
_exptl_crystal_size_min 0.32
_refine_diff_density_max 1.028
_refine_diff_density_min -0.721
_refine_diff_density_rms 0.127
_refine_ls_extinction_method none
_refine_ls_goodness_of_fit_ref 0.981
_refine_ls_hydrogen_treatment noref
_refine_ls_matrix_type full
_refine_ls_number_parameters 294
_refine_ls_number_reflns 5036
_refine_ls_number_restraints 0
_refine_ls_restrained_S_all 0.981
_refine_ls_R_factor_all 0.0778
_refine_ls_R_factor_gt 0.0362
_refine_ls_shift/su_max 0.000
_refine_ls_shift/su_mean 0.000
_refine_ls_structure_factor_coef Fsqd
_refine_ls_weighting_details 'calc w=1/[\s^2^(Fo^2^)+(0.0505P)^2^+0.0000P] where P=(Fo^2^+2Fc^2^)/3'
_refine_ls_weighting_scheme calc
_refine_ls_wR_factor_gt 0.0827
_refine_ls_wR_factor_ref 0.0974
_reflns_number_gt 3108
_reflns_number_total 5036
_reflns_threshold_expression >2sigma(I)
_cod_data_source_file ja805266r_si_003.cif
_cod_data_source_block AU3F4
_cod_database_code 4108553

loop_
_symmetry_equiv_pos_as_xyz
'x, y, z'
'-x, y+1/2, -z'
'-x, -y, -z'
'x, -y-1/2, z'

loop_
_atom_site_label
_atom_site_type_symbol
_atom_site_fract_x
_atom_site_fract_y
_atom_site_fract_z
_atom_site_U_iso_or_equiv
_atom_site_adp_type
_atom_site_occupancy
_atom_site_symmetry_multiplicity
_atom_site_calc_flag
_atom_site_refinement_flags
_atom_site_disorder_assembly
_atom_site_disorder_group
Au1 Au 0.0000 0.0000 0.5000 0.02998(10) Uani 1 2 d S . .
S1A S -0.09061(15) 0.04171(10) 0.30176(15) 0.0542(4) Uani 1 1 d . . .
S2B S 0.21114(14) 0.02912(9) 0.43325(14) 0.0441(4) Uani 1 1 d . . .
F1A F 0.0695(4) -0.0765(2) 0.1989(4) 0.0732(12) Uani 1 1 d . . .
F1B F 0.3477(4) 0.0823(2) 0.6779(4) 0.0705(11) Uani 1 1 d . . .
F2A F 0.2494(5) -0.0697(3) 0.0155(5) 0.1098(19) Uani 1 1 d . . .
F2B F 0.5163(5) 0.0148(3) 0.8360(5) 0.114(2) Uani 1 1 d . . .
F3A F 0.1848(5) 0.1697(3) -0.0193(4) 0.1107(18) Uani 1 1 d . . .
F3B F 0.4859(5) -0.1803(3) 0.5643(7) 0.128(2) Uani 1 1 d . . .
F4A F 0.0050(4) 0.1648(2) 0.1614(4) 0.0733(12) Uani 1 1 d . . .
F4B F 0.3139(4) -0.1148(2) 0.4070(5) 0.0864(13) Uani 1 1 d . . .
O1S O 0.323(4) -0.227(2) 0.904(3) 0.195(19) Uiso 0.25 1 d P . .
O3S O 0.479(4) -0.176(3) 0.999(4) 0.184(18) Uiso 0.25 1 d P . .
N1 N 0.0622(7) 0.2500 0.5700(7) 0.0443(17) Uani 1 2 d S . .
C1A C 0.0332(6) 0.0435(3) 0.1882(5) 0.0413(14) Uani 1 1 d . . .
C1B C 0.3221(5) -0.0141(3) 0.5388(6) 0.0401(15) Uani 1 1 d . . .
C1S C 0.563(3) -0.2500 0.891(3) 0.161(11) Uiso 0.67 2 d SP . .
C2A C 0.0972(7) -0.0151(3) 0.1464(6) 0.0502(18) Uani 1 1 d . . .
C2B C 0.3794(6) 0.0170(3) 0.6475(7) 0.0525(18) Uani 1 1 d . . .
C2S C 0.431(5) -0.228(4) 0.921(5) 0.21(3) Uiso 0.33 1 d P . .
C3A C 0.1918(7) -0.0108(5) 0.0517(7) 0.071(3) Uani 1 1 d . . .
C3B C 0.4675(7) -0.0186(6) 0.7293(7) 0.076(3) Uani 1 1 d . . .
C3S C 0.416(5) -0.225(3) 1.033(4) 0.21(3) Uiso 0.33 1 d P . .
C4A C 0.2226(7) 0.0494(6) -0.0043(7) 0.074(3) Uani 1 1 d . . .
H1A H 0.2864 0.0517 -0.0693 0.089 Uiso 1 1 calc R . .
C4B C 0.5065(8) -0.0831(5) 0.7091(10) 0.087(3) Uani 1 1 d . . .
H1B H 0.5667 -0.1062 0.7671 0.104 Uiso 1 1 calc R . .
C5A C 0.1593(7) 0.1072(5) 0.0352(7) 0.069(2) Uani 1 1 d . . .
C5B C 0.4539(7) -0.1144(4) 0.5978(12) 0.090(3) Uani 1 1 d . . .
C6A C 0.0657(7) 0.1063(4) 0.1284(6) 0.0546(17) Uani 1 1 d . . .
C6B C 0.3632(6) -0.0817(4) 0.5161(8) 0.0629(19) Uani 1 1 d . . .
C7 C 0.1267(12) 0.2052(6) 0.4739(11) 0.046(3) Uani 0.50 1 d P A 3
H7A H 0.0595 0.1768 0.4266 0.056 Uiso 0.50 1 calc PR A 3
H7B H 0.1885 0.1733 0.5204 0.056 Uiso 0.50 1 calc PR A 3
C8 C 0.1587(12) 0.2029(6) 0.6416(12) 0.049(3) Uani 0.50 1 d P A 4
H8A H 0.1964 0.1696 0.5799 0.058 Uiso 0.50 1 calc PR A 4
H8B H 0.1138 0.1764 0.7094 0.058 Uiso 0.50 1 calc PR A 4
C9 C -0.0056(14) 0.2025(6) 0.6627(14) 0.065(4) Uani 0.50 1 d P A 1
H9A H 0.0597 0.1733 0.7108 0.078 Uiso 0.50 1 calc PR A 1
H9B H -0.0676 0.1718 0.6137 0.078 Uiso 0.50 1 calc PR A 1
C10 C -0.0341(11) 0.1994(7) 0.4985(12) 0.051(4) Uani 0.50 1 d P A 2
H10A H -0.0727 0.1668 0.5608 0.061 Uiso 0.50 1 calc PR A 2
H10B H 0.0110 0.1725 0.4313 0.061 Uiso 0.50 1 calc PR A 2
C11 C 0.2041(9) 0.2500 0.3720(9) 0.068(3) Uani 1 2 d S A 3
H11A H 0.1424 0.2801 0.3232 0.101 Uiso 0.50 1 calc PR A 3
H11B H 0.2474 0.2191 0.3112 0.101 Uiso 0.50 1 calc PR A 3
H11C H 0.2701 0.2784 0.4187 0.101 Uiso 0.50 1 calc PR A 3
C12 C 0.2736(9) 0.2500 0.7081(9) 0.068(3) Uani 1 2 d S A 4
H12A H 0.3584 0.2358 0.6752 0.102 Uiso 0.50 1 calc PR A 4
H12B H 0.2746 0.2440 0.8030 0.102 Uiso 0.50 1 calc PR A 4
H12C H 0.2575 0.2988 0.6865 0.102 Uiso 0.50 1 calc PR A 4
C13 C -0.1486(11) 0.2500 0.4305(13) 0.110(5) Uani 1 2 d S A 2
H13A H -0.1840 0.2804 0.4971 0.165 Uiso 0.50 1 calc PR A 2
H13B H -0.2193 0.2214 0.3920 0.165 Uiso 0.50 1 calc PR A 2
H13C H -0.1102 0.2782 0.3623 0.165 Uiso 0.50 1 calc PR A 2
C14 C -0.0836(12) 0.2500 0.7634(11) 0.100(4) Uani 1 2 d S A 1
H14A H -0.1313 0.2865 0.7151 0.150 Uiso 0.50 1 calc PR A 1
H14B H -0.0210 0.2711 0.8264 0.150 Uiso 0.50 1 calc PR A 1
H14C H -0.1458 0.2213 0.8097 0.150 Uiso 0.50 1 calc PR A 1

loop_
_atom_site_aniso_label
_atom_site_aniso_U_11
_atom_site_aniso_U_22
_atom_site_aniso_U_33
_atom_site_aniso_U_23
_atom_site_aniso_U_13
_atom_site_aniso_U_12
Au1 0.02320(14) 0.03899(15) 0.02789(14) 0.00232(16) 0.00277(9) -0.00100(16)
S1A 0.0293(8) 0.0954(13) 0.0380(8) 0.0210(9) 0.0032(6) 0.0056(8)
S2B 0.0276(8) 0.0646(9) 0.0401(8) 0.0106(7) 0.0036(6) -0.0020(7)
F1A 0.079(3) 0.059(2) 0.080(3) 0.000(2) -0.022(2) 0.005(2)
F1B 0.054(2) 0.085(3) 0.072(3) -0.028(2) -0.003(2) 0.001(2)
F2A 0.079(3) 0.163(5) 0.087(3) -0.056(3) -0.010(3) 0.048(3)
F2B 0.063(3) 0.214(6) 0.065(3) -0.002(3) -0.023(2) 0.008(3)
F3A 0.108(4) 0.146(5) 0.078(3) 0.053(3) 0.003(3) -0.054(3)
F3B 0.084(4) 0.068(3) 0.233(6) 0.023(4) 0.012(4) 0.027(3)
F4A 0.092(3) 0.063(3) 0.064(3) 0.009(2) -0.003(2) 0.005(2)
F4B 0.067(3) 0.072(3) 0.120(4) -0.030(3) 0.010(3) -0.006(2)
N1 0.045(4) 0.035(4) 0.053(4) 0.000 0.001(4) 0.000
C1A 0.033(3) 0.065(4) 0.026(3) 0.000(3) 0.002(2) -0.004(3)
C1B 0.021(3) 0.049(4) 0.051(3) 0.008(2) 0.009(2) 0.005(2)
C2A 0.046(4) 0.064(5) 0.040(3) 0.000(3) -0.009(3) -0.005(3)
C2B 0.036(3) 0.070(5) 0.052(4) 0.005(3) 0.005(3) -0.002(3)
C3A 0.048(4) 0.119(8) 0.046(4) -0.026(4) -0.012(3) 0.023(5)
C3B 0.027(3) 0.150(9) 0.052(4) 0.024(5) 0.005(3) -0.003(4)
C4A 0.049(5) 0.142(9) 0.031(4) 0.002(5) 0.007(3) -0.008(5)
C4B 0.053(6) 0.097(7) 0.112(8) 0.044(6) 0.015(5) 0.015(5)
C5A 0.058(5) 0.112(7) 0.037(4) 0.019(4) -0.005(3) -0.034(5)
C5B 0.038(5) 0.060(5) 0.175(10) 0.046(6) 0.035(5) 0.017(4)
C6A 0.054(4) 0.078(5) 0.032(3) 0.008(3) -0.010(3) -0.010(4)
C6B 0.039(4) 0.053(4) 0.099(6) 0.002(4) 0.015(4) -0.009(3)
C7 0.048(8) 0.041(7) 0.050(8) -0.010(5) 0.001(6) 0.008(5)
C8 0.056(8) 0.045(7) 0.045(7) 0.001(5) 0.001(6) -0.002(6)
C9 0.085(11) 0.041(7) 0.073(10) 0.016(7) 0.037(8) -0.003(7)
C10 0.039(9) 0.044(7) 0.070(9) 0.004(6) 0.003(8) -0.001(5)
C11 0.044(6) 0.097(8) 0.061(6) 0.000 0.005(5) 0.000
C12 0.055(7) 0.092(8) 0.055(6) 0.000 -0.009(5) 0.000
C13 0.046(8) 0.183(15) 0.100(11) 0.000 -0.013(7) 0.000
C14 0.109(11) 0.113(10) 0.081(9) 0.000 0.051(8) 0.000

loop_
_atom_type_symbol
_atom_type_description
_atom_type_scat_dispersion_real
_atom_type_scat_dispersion_imag
_atom_type_scat_source
C C 0.0033 0.0016 'International Tables Vol C Tables 4.2.6.8 and 6.1.1.4'
H H 0.0000 0.0000 'International Tables Vol C Tables 4.2.6.8 and 6.1.1.4'
O O 0.0106 0.0060 'International Tables Vol C Tables 4.2.6.8 and 6.1.1.4'
N N 0.0061 0.0033 'International Tables Vol C Tables 4.2.6.8 and 6.1.1.4'
F F 0.0171 0.0103 'International Tables Vol C Tables 4.2.6.8 and 6.1.1.4'
S S 0.1246 0.1234 'International Tables Vol C Tables 4.2.6.8 and 6.1.1.4'
Au Au -2.0133 8.8022 'International Tables Vol C Tables 4.2.6.8 and 6.1.1.4'

loop_
_geom_angle_atom_site_label_1
_geom_angle_atom_site_label_2
_geom_angle_atom_site_label_3
_geom_angle
_geom_angle_site_symmetry_1
_geom_angle_site_symmetry_3
S1A Au1 S1A 180.0 3_556 .
S1A Au1 S2B 90.06(5) 3_556 3_556
S1A Au1 S2B 89.94(5) . 3_556
S1A Au1 S2B 89.94(5) 3_556 .
S1A Au1 S2B 90.06(5) . .
S2B Au1 S2B 180.0 3_556 .
C1A S1A Au1 108.23(19) . .
C1B S2B Au1 106.52(19) . .
O1S O1S C2S 90(5) 4 .
O1S O1S C3S 92(3) 4 .
C7 N1 C7 71.4(10) . 4_565
C7 N1 C9 177.5(9) . 4_565
C7 N1 C9 106.8(7) 4_565 4_565
C7 N1 C9 106.8(7) . .
C7 N1 C9 177.5(9) 4_565 .
C9 N1 C9 74.9(11) 4_565 .
C7 N1 C8 112.1(8) . 4_565
C7 N1 C8 71.0(7) 4_565 4_565
C9 N1 C8 68.5(7) 4_565 4_565
C9 N1 C8 111.5(9) . 4_565
C7 N1 C8 71.0(7) . .
C7 N1 C8 112.1(8) 4_565 .
C9 N1 C8 111.5(9) 4_565 .
C9 N1 C8 68.5(7) . .
C8 N1 C8 74.0(9) 4_565 .
C7 N1 C10 66.9(7) . .
C7 N1 C10 110.0(8) 4_565 .
C9 N1 C10 112.6(9) 4_565 .
C9 N1 C10 67.5(7) . .
C8 N1 C10 178.0(7) 4_565 .
C8 N1 C10 103.9(6) . .
C7 N1 C10 110.0(8) . 4_565
C7 N1 C10 66.9(7) 4_565 4_565
C9 N1 C10 67.5(7) 4_565 4_565
C9 N1 C10 112.6(9) . 4_565
C8 N1 C10 103.9(6) 4_565 4_565
C8 N1 C10 178.0(7) . 4_565
C10 N1 C10 78.1(9) . 4_565
C2A C1A C6A 116.6(6) . .
C2A C1A S1A 123.5(5) . .
C6A C1A S1A 119.7(5) . .
C2B C1B C6B 115.0(6) . .
C2B C1B S2B 122.5(4) . .
C6B C1B S2B 122.4(5) . .
F1A C2A C1A 119.4(6) . .
F1A C2A C3A 119.6(6) . .
C1A C2A C3A 121.0(7) . .
F1B C2B C1B 120.0(6) . .
F1B C2B C3B 118.8(7) . .
C1B C2B C3B 121.2(7) . .
C2S C2S O1S 90(5) 4 .
C2S C2S C3S 93(5) 4 .
O1S C2S C3S 90(6) . .
C2S C2S O3S 137(3) 4 .
O1S C2S O3S 115(6) . .
C3S C2S O1S 92(6) . 4
O3S C2S O1S 142(5) . 4
C2S C2S C1S 73(3) 4 .
O1S C2S C1S 153(7) . .
C3S C2S C1S 112(5) . .
O3S C2S C1S 91(4) . .
O1S C2S C1S 121(5) 4 .
C2S C2S C3S 52(3) 4 4
O1S C2S C3S 90(5) . 4
C3S C2S C3S 41(6) . 4
O3S C2S C3S 93(5) . 4
O1S C2S C3S 67(4) 4 4
C1S C2S C3S 96(4) . 4
F2A C3A C4A 120.4(8) . .
F2A C3A C2A 117.7(8) . .
C4A C3A C2A 121.8(7) . .
C4B C3B F2B 118.2(8) . .
C4B C3B C2B 124.2(9) . .
F2B C3B C2B 117.7(9) . .
C3S C3S C2S 87(5) 4 .
C3S C3S O3S 142(4) 4 .
C2S C3S O3S 70(5) . .
C3S C3S C2S 52(3) 4 4
C2S C3S C2S 35(6) . 4
O3S C3S C2S 101(5) . 4
C3S C3S O1S 88(3) 4 .
C2S C3S O1S 44(3) . .
O3S C3S O1S 95(4) . .
C2S C3S O1S 54(3) 4 .
C3S C3S O1S 60(2) 4 4
C2S C3S O1S 49(4) . 4
O3S C3S O1S 117(4) . 4
C3A C4A C5A 117.6(7) . .
C3B C4B C5B 115.5(8) . .
F3A C5A C4A 120.4(8) . .
F3A C5A C6A 116.5(8) . .
C4A C5A C6A 123.1(8) . .
F3B C5B C6B 115.9(10) . .
F3B C5B C4B 121.9(9) . .
C6B C5B C4B 122.2(8) . .
F4A C6A C5A 120.3(7) . .
F4A C6A C1A 119.9(6) . .
C5A C6A C1A 119.7(7) . .
F4B C6B C5B 120.1(7) . .
F4B C6B C1B 118.1(6) . .
C5B C6B C1B 121.8(8) . .
N1 C7 C11 111.3(8) . .
N1 C8 C12 108.4(8) . .
N1 C9 C14 107.9(8) . .
N1 C10 C13 104.6(8) . .

loop_
_geom_bond_atom_site_label_1
_geom_bond_atom_site_label_2
_geom_bond_distance
_geom_bond_site_symmetry_2
Au1 S1A 2.3438(14) 3_556
Au1 S1A 2.3439(14) .
Au1 S2B 2.3533(14) 3_556
Au1 S2B 2.3533(14) .
S1A C1A 1.750(6) .
S2B C1B 1.749(6) .
F1A C2A 1.338(7) .
F1B C2B 1.342(7) .
F2A C3A 1.339(8) .
F2B C3B 1.349(10) .
F3A C5A 1.358(8) .
F3B C5B 1.361(9) .
F4A C6A 1.338(8) .
F4B C6B 1.367(8) .
O1S O1S 0.87(9) 4
O1S C2S 1.10(5) .
O1S C2S 1.40(6) 4
O1S C3S 1.60(5) .
O1S C3S 1.85(7) 4
O3S C3S 1.19(6) .
O3S C2S 1.36(6) .
N1 C7 1.484(12) .
N1 C7 1.484(12) 4_565
N1 C9 1.508(12) 4_565
N1 C9 1.508(12) .
N1 C8 1.510(12) 4_565
N1 C8 1.510(12) .
N1 C10 1.551(13) .
N1 C10 1.551(13) 4_565
C1A C2A 1.382(9) .
C1A C6A 1.405(9) .
C1B C2B 1.377(9) .
C1B C6B 1.393(8) .
C1S C2S 1.46(5) .
C1S C2S 1.46(5) 4
C2A C3A 1.398(10) .
C2B C3B 1.388(11) .
C2S C3S 1.17(6) .
C2S O1S 1.40(6) 4
C2S C3S 1.48(7) 4
C3A C4A 1.340(11) .
C3B C4B 1.326(11) .
C3S C2S 1.48(7) 4
C3S O1S 1.85(7) 4
C4A C5A 1.359(11) .
C4B C5B 1.382(12) .
C5A C6A 1.376(9) .
C5B C6B 1.377(10) .
C7 C11 1.590(13) .
C8 C12 1.614(13) .
C9 C14 1.613(14) .
C10 C13 1.656(14) .
